data_9017187
loop_
_publ_author_name
'Bindi, L.'
'Makovicky, E.'
'Nestola, F.'
'Battisti, L. D.'

_publ_section_title
;
 Sinnerite, Cu6As4S9, from the Lengenbach Quarry, Binn Valley, Switzerland:
 Description and re-investigation of the crystal structure
;
_journal_name_full 'The Canadian Mineralogist'
_journal_page_first 851
_journal_page_last 860
_journal_volume 51
_journal_year 2013
_chemical_compound_source 'Lengenbach Quarry, Binn Valley, Switzerland'
_chemical_formula_sum 'As4 Cu6 S9'
_chemical_name_mineral Sinnerite
_space_group_IT_number 1
_space_group_name_Hall 'P 1'
_space_group_name_H-M_alt 'P 1'
_symmetry_space_group_name_H-M 'P 1'
_cell_angle_alpha 90.27
_cell_angle_beta 109.53
_cell_angle_gamma 107.58
_cell_length_a 9.103
_cell_length_b 9.860
_cell_length_c 9.111
_cell_formula_units_Z 2
_cell_volume 729.618
_database_code_amcsd 0020208
_exptl_crystal_density_diffrn 4.413
_cod_data_source_file inputs/fixed/downloads/07/07399.cif
_cod_data_source_block 07399
_cod_original_formula_sum 'Cu6 As4 S9'
_cod_database_code 9017187

loop_
_space_group_symop_operation_xyz
x,y,z

loop_
_atom_site_label
_atom_site_fract_x
_atom_site_fract_y
_atom_site_fract_z
_atom_site_U_iso_or_equiv
Cu1 0.77700 0.64400 0.13000 0.03600
Cu2 0.34000 0.45000 -0.01000 0.02300
Cu3 0.47100 0.84000 0.02700 0.01400
Cu4 0.02200 0.64900 0.88000 0.02900
Cu5 0.97500 0.84500 0.51700 0.01600
Cu6 0.82700 0.46000 0.49000 0.02300
Cu7 0.13700 0.24500 0.57100 0.02500
Cu8 0.89800 0.24400 0.86200 0.02000
Cu9 0.68100 0.04100 0.43700 0.03600
Cu10 0.44000 0.04700 0.68900 0.02200
Cu11 0.62400 0.24200 0.09700 0.02900
Cu12 0.07500 0.43400 0.22500 0.02400
As1 0.37600 0.23400 0.32600 0.01900
As2 0.19200 0.05700 -0.03600 0.01000
As3 0.95900 0.06200 0.18800 0.01300
As4 0.22500 0.84500 0.27500 0.02100
As5 0.53400 0.64100 0.39400 0.02700
As6 0.29100 0.62600 0.63800 0.01000
As7 0.58900 0.46200 0.73400 0.03700
As8 0.73700 0.84900 0.79000 0.02400
S1 0.27600 0.65500 0.88600 0.01600
S2 0.47800 0.83200 0.30100 0.01400
S3 0.88400 0.24400 0.10700 0.01500
S4 0.70700 0.04700 0.69100 0.01800
S5 0.40500 0.24700 0.59800 0.02100
S6 0.76900 0.65200 0.37600 0.02300
S7 0.06100 0.43200 0.47100 0.03700
S8 -0.00200 0.86500 0.79100 0.01400
S9 0.62100 0.22600 0.33200 0.01700
S10 0.83600 0.45100 0.74100 0.02700
S11 0.23200 0.84500 0.51900 0.03500
S12 0.13400 0.24100 0.81400 0.01600
S13 0.93200 0.04300 0.41200 0.01400
S14 0.73300 0.86800 0.03500 0.01900
S15 0.32600 0.44100 0.24200 0.01800
S16 0.01700 0.63800 0.13200 0.02100
S17 0.42800 0.05100 0.94800 0.01800
S18 0.58500 0.43400 -0.01100 0.02000

loop_
_cod_related_entry_id
_cod_related_entry_database
_cod_related_entry_code
1 AMCSD 0020208
